data_4344904
loop_
_publ_author_name
'Kanazawa, Shoya'
'Ohira, Taishi'
'Goda, Shun'
'Hayakawa, Naoki'
'Tanikawa, Tomoharu'
'Hashizume, Daisuke'
'Ishida, Yutaka'
'Kawaguchi, Hiroyuki'
'Matsuo, Tsukasa'

_publ_section_title
;
 Synthesis and Structural Characterization of Lithium and Titanium
 Complexes Bearing a Bulky Aryloxide Ligand Based on a Rigid Fused-Ring
 s-Hydrindacene Skeleton.
;
_journal_issue 13
_journal_name_full 'Inorganic chemistry'
_journal_page_first 6643
_journal_page_last 6652
_journal_paper_doi 10.1021/acs.inorgchem.6b00762
_journal_volume 55
_journal_year 2016
_chemical_formula_moiety 'C56 H94 Li2 O4'
_chemical_formula_sum 'C56 H94 Li2 O4'
_chemical_formula_weight 845.24
_space_group_crystal_system triclinic
_space_group_IT_number 2
_space_group_name_Hall '-P 1'
_space_group_name_H-M_alt 'P -1'
_symmetry_space_group_name_Hall '-P 1'
_symmetry_space_group_name_H-M 'P -1'
_atom_sites_solution_hydrogens geom
_atom_sites_solution_primary direct
_atom_sites_solution_secondary difmap
_cell_angle_alpha 85.36(4)
_cell_angle_beta 80.92(4)
_cell_angle_gamma 68.61(3)
_cell_formula_units_Z 1
_cell_length_a 10.167(6)
_cell_length_b 11.431(8)
_cell_length_c 12.675(9)
_cell_measurement_reflns_used 3696
_cell_measurement_temperature 100
_cell_measurement_theta_max 30.89
_cell_measurement_theta_min 2.33
_cell_volume 1354.0(16)
_computing_cell_refinement CrystalClear
_computing_data_collection 'CrystalClear (Rigaku, ????)'
_computing_data_reduction CrystalClear
_computing_molecular_graphics 'CrystalStructure 4.2.1'
_computing_publication_material 'CrystalStructure 4.2.1 (Rigaku, 2016)'
_computing_structure_refinement 'SHELXL97 (Sheldrick, 2008)'
_computing_structure_solution 'SIR2004 (Burla, et al., 2005)'
_diffrn_ambient_temperature 100
_diffrn_detector_area_resol_mean 7.111
_diffrn_measured_fraction_theta_full 0.998
_diffrn_measured_fraction_theta_max 0.998
_diffrn_measurement_device_type 'Rigaku Saturn724'
_diffrn_measurement_method \w
_diffrn_radiation_type 'Mo K\a'
_diffrn_radiation_wavelength 0.71075
_diffrn_reflns_av_R_equivalents 0.0887
_diffrn_reflns_Laue_measured_fraction_full 0.998
_diffrn_reflns_Laue_measured_fraction_max 0.998
_diffrn_reflns_limit_h_max 12
_diffrn_reflns_limit_h_min -12
_diffrn_reflns_limit_k_max 14
_diffrn_reflns_limit_k_min -14
_diffrn_reflns_limit_l_max 15
_diffrn_reflns_limit_l_min -15
_diffrn_reflns_number 20637
_diffrn_reflns_point_group_measured_fraction_full 0.998
_diffrn_reflns_point_group_measured_fraction_max 0.998
_diffrn_reflns_theta_full 25.242
_diffrn_reflns_theta_max 26.496
_diffrn_reflns_theta_min 3.033
_diffrn_standards_number 0
_exptl_absorpt_coefficient_mu 0.062
_exptl_absorpt_correction_T_max 0.996
_exptl_absorpt_correction_T_min 0.989
_exptl_absorpt_correction_type numerical
_exptl_absorpt_process_details 'NUMABS (Rigaku, 1999)'
_exptl_crystal_colour colorless
_exptl_crystal_density_diffrn 1.037
_exptl_crystal_density_method 'not measured'
_exptl_crystal_description block
_exptl_crystal_F_000 468.00
_exptl_crystal_size_max 0.203
_exptl_crystal_size_mid 0.109
_exptl_crystal_size_min 0.064
_refine_diff_density_max 0.31
_refine_diff_density_min -0.26
_refine_ls_extinction_method none
_refine_ls_goodness_of_fit_ref 1.147
_refine_ls_hydrogen_treatment constr
_refine_ls_number_parameters 290
_refine_ls_number_reflns 5610
_refine_ls_number_restraints 0
_refine_ls_R_factor_all 0.1493
_refine_ls_R_factor_gt 0.0988
_refine_ls_shift/su_max 0.000
_refine_ls_structure_factor_coef Fsqd
_refine_ls_weighting_details 'w = 1/[\s^2^(Fo^2^)+(0.0633P)^2^+0.8403P] where P=(Fo^2^+2Fc^2^)/3'
_refine_ls_weighting_scheme calc
_refine_ls_wR_factor_gt 0.1781
_refine_ls_wR_factor_ref 0.2032
_reflns_Friedel_coverage 0.000
_reflns_number_gt 3660
_reflns_number_total 5610
_reflns_threshold_expression F^2^>2.0\s(F^2^)
_cod_data_source_file ic6b00762_si_003.cif
_cod_data_source_block EMindOLi_Et2Odimer_160114
_cod_database_code 4344904
_shelxl_version_number 2013-4

loop_
_space_group_symop_id
_space_group_symop_operation_xyz
1 +X,+Y,+Z
2 -X,-Y,-Z

loop_
_atom_site_label
_atom_site_type_symbol
_atom_site_fract_x
_atom_site_fract_y
_atom_site_fract_z
_atom_site_U_iso_or_equiv
_atom_site_adp_type
_atom_site_occupancy
_atom_site_site_symmetry_order
_atom_site_calc_flag
_atom_site_refinement_flags_posn
_atom_site_refinement_flags_adp
O1 O 0.5030(2) 0.90467(18) 0.07404(16) 0.0188(5) Uani 1 1 d . .
O2 O 0.4783(2) 0.8098(2) -0.15669(18) 0.0290(6) Uani 1 1 d . .
C1 C 0.5270(3) 0.8267(3) 0.1599(2) 0.0153(6) Uani 1 1 d . .
C2 C 0.4121(3) 0.8157(3) 0.2354(2) 0.0160(6) Uani 1 1 d . .
C3 C 0.2517(3) 0.8807(3) 0.2299(2) 0.0192(7) Uani 1 1 d . .
C4 C 0.1842(3) 0.8220(3) 0.3296(2) 0.0201(7) Uani 1 1 d . .
H4A H 0.1040 0.8888 0.3693 0.024 Uiso 1 1 calc R U
H4B H 0.1466 0.7611 0.3063 0.024 Uiso 1 1 calc R U
C5 C 0.3002(3) 0.7544(3) 0.4032(2) 0.0161(6) Uani 1 1 d . .
C6 C 0.4382(3) 0.7424(3) 0.3300(2) 0.0164(6) Uani 1 1 d . .
C7 C 0.5769(3) 0.6762(3) 0.3516(2) 0.0174(7) Uani 1 1 d . .
H7 H 0.5940 0.6275 0.4158 0.021 Uiso 1 1 calc R U
C8 C 0.6898(3) 0.6837(3) 0.2764(2) 0.0161(6) Uani 1 1 d . .
C9 C 0.8486(3) 0.6165(3) 0.2839(2) 0.0166(7) Uani 1 1 d . .
C10 C 0.9204(3) 0.6774(3) 0.1885(2) 0.0222(7) Uani 1 1 d . .
H10A H 1.0031 0.6118 0.1498 0.027 Uiso 1 1 calc R U
H10B H 0.9547 0.7385 0.2154 0.027 Uiso 1 1 calc R U
C11 C 0.8079(3) 0.7455(3) 0.1118(2) 0.0184(7) Uani 1 1 d . .
C12 C 0.6665(3) 0.7571(3) 0.1825(2) 0.0159(6) Uani 1 1 d . .
C13 C 0.2099(3) 0.8504(3) 0.1270(2) 0.0236(7) Uani 1 1 d . .
H13A H 0.2561 0.8850 0.0652 0.028 Uiso 1 1 calc R U
H13B H 0.1061 0.8879 0.1292 0.028 Uiso 1 1 calc R U
H13C H 0.2407 0.7591 0.1211 0.028 Uiso 1 1 calc R U
C14 C 0.2038(3) 1.0248(3) 0.2386(3) 0.0233(7) Uani 1 1 d . .
H14A H 0.2572 1.0578 0.1803 0.028 Uiso 1 1 calc R U
H14B H 0.2223 1.0447 0.3074 0.028 Uiso 1 1 calc R U
H14C H 0.1016 1.0634 0.2337 0.028 Uiso 1 1 calc R U
C15 C 0.2947(3) 0.6257(3) 0.4456(2) 0.0202(7) Uani 1 1 d . .
H15A H 0.3599 0.5932 0.5002 0.024 Uiso 1 1 calc R U
H15B H 0.1969 0.6382 0.4816 0.024 Uiso 1 1 calc R U
C16 C 0.3348(4) 0.5261(3) 0.3605(3) 0.0291(8) Uani 1 1 d . .
H16A H 0.4343 0.5075 0.3284 0.035 Uiso 1 1 calc R U
H16B H 0.2725 0.5579 0.3049 0.035 Uiso 1 1 calc R U
H16C H 0.3234 0.4494 0.3937 0.035 Uiso 1 1 calc R U
C17 C 0.2871(3) 0.8362(3) 0.4992(2) 0.0215(7) Uani 1 1 d . .
H17A H 0.3739 0.7974 0.5342 0.026 Uiso 1 1 calc R U
H17B H 0.2855 0.9199 0.4708 0.026 Uiso 1 1 calc R U
C18 C 0.1580(3) 0.8553(3) 0.5841(3) 0.0282(8) Uani 1 1 d . .
H18A H 0.1650 0.7749 0.6208 0.034 Uiso 1 1 calc R U
H18B H 0.0709 0.8877 0.5502 0.034 Uiso 1 1 calc R U
H18C H 0.1549 0.9157 0.6359 0.034 Uiso 1 1 calc R U
C19 C 0.8888(3) 0.4739(3) 0.2706(3) 0.0206(7) Uani 1 1 d . .
H19A H 0.8250 0.4445 0.3244 0.025 Uiso 1 1 calc R U
H19B H 0.8697 0.4607 0.1991 0.025 Uiso 1 1 calc R U
C20 C 1.0439(3) 0.3911(3) 0.2820(3) 0.0280(8) Uani 1 1 d . .
H20A H 1.0605 0.3924 0.3559 0.034 Uiso 1 1 calc R U
H20B H 1.1089 0.4234 0.2338 0.034 Uiso 1 1 calc R U
H20C H 1.0613 0.3046 0.2635 0.034 Uiso 1 1 calc R U
C21 C 0.8868(3) 0.6395(3) 0.3930(2) 0.0205(7) Uani 1 1 d . .
H21A H 0.8525 0.5876 0.4489 0.025 Uiso 1 1 calc R U
H21B H 0.9920 0.6095 0.3883 0.025 Uiso 1 1 calc R U
C22 C 0.8257(4) 0.7761(3) 0.4290(3) 0.0279(8) Uani 1 1 d . .
H22A H 0.7213 0.8056 0.4389 0.033 Uiso 1 1 calc R U
H22B H 0.8585 0.8290 0.3744 0.033 Uiso 1 1 calc R U
H22C H 0.8583 0.7812 0.4966 0.033 Uiso 1 1 calc R U
C23 C 0.8287(3) 0.6675(3) 0.0131(2) 0.0269(8) Uani 1 1 d . .
H23A H 0.9219 0.6567 -0.0288 0.032 Uiso 1 1 calc R U
H23B H 0.7533 0.7111 -0.0310 0.032 Uiso 1 1 calc R U
H23C H 0.8244 0.5849 0.0361 0.032 Uiso 1 1 calc R U
C24 C 0.8214(3) 0.8730(3) 0.0733(3) 0.0229(7) Uani 1 1 d . .
H24A H 0.9198 0.8593 0.0408 0.027 Uiso 1 1 calc R U
H24B H 0.7964 0.9281 0.1344 0.027 Uiso 1 1 calc R U
H24C H 0.7567 0.9124 0.0205 0.027 Uiso 1 1 calc R U
C25 C 0.4735(4) 0.9323(3) -0.3217(3) 0.0313(8) Uani 1 1 d . .
H25A H 0.3690 0.9665 -0.3115 0.038 Uiso 1 1 calc R U
H25B H 0.5091 0.9276 -0.3984 0.038 Uiso 1 1 calc R U
H25C H 0.5092 0.9871 -0.2884 0.038 Uiso 1 1 calc R U
C26 C 0.5249(4) 0.8019(3) -0.2707(3) 0.0337(9) Uani 1 1 d . .
H26A H 0.4860 0.7470 -0.3021 0.040 Uiso 1 1 calc R U
H26B H 0.6303 0.7649 -0.2845 0.040 Uiso 1 1 calc R U
C27 C 0.4881(4) 0.6896(3) -0.1066(3) 0.0342(9) Uani 1 1 d . .
H27A H 0.4909 0.6933 -0.0292 0.041 Uiso 1 1 calc R U
H27B H 0.5782 0.6248 -0.1373 0.041 Uiso 1 1 calc R U
C28 C 0.3636(4) 0.6517(4) -0.1213(3) 0.0499(11) Uani 1 1 d . .
H28A H 0.2739 0.7160 -0.0916 0.060 Uiso 1 1 calc R U
H28B H 0.3733 0.5710 -0.0841 0.060 Uiso 1 1 calc R U
H28C H 0.3632 0.6436 -0.1976 0.060 Uiso 1 1 calc R U
Li1 Li 0.4782(6) 0.9367(5) -0.0659(4) 0.0240(12) Uani 1 1 d . .

loop_
_atom_site_aniso_label
_atom_site_aniso_U_11
_atom_site_aniso_U_22
_atom_site_aniso_U_33
_atom_site_aniso_U_23
_atom_site_aniso_U_13
_atom_site_aniso_U_12
O1 0.0229(12) 0.0174(10) 0.0165(11) 0.0079(9) -0.0071(9) -0.0074(9)
O2 0.0386(14) 0.0229(12) 0.0250(13) -0.0019(10) -0.0087(11) -0.0082(11)
C1 0.0208(16) 0.0113(14) 0.0142(15) 0.0025(12) -0.0067(13) -0.0052(12)
C2 0.0168(15) 0.0146(14) 0.0172(15) 0.0014(12) -0.0045(12) -0.0059(12)
C3 0.0154(16) 0.0252(17) 0.0153(16) 0.0073(13) -0.0039(12) -0.0060(13)
C4 0.0147(16) 0.0227(16) 0.0218(17) 0.0060(13) -0.0026(13) -0.0067(13)
C5 0.0168(15) 0.0137(14) 0.0160(15) 0.0026(12) -0.0013(12) -0.0041(12)
C6 0.0175(16) 0.0138(14) 0.0192(16) 0.0020(12) -0.0016(13) -0.0080(13)
C7 0.0207(16) 0.0176(15) 0.0150(15) 0.0052(12) -0.0058(13) -0.0079(13)
C8 0.0155(15) 0.0161(15) 0.0162(15) 0.0025(12) -0.0030(12) -0.0053(12)
C9 0.0119(15) 0.0198(15) 0.0165(16) 0.0074(12) -0.0043(12) -0.0043(12)
C10 0.0175(16) 0.0250(17) 0.0224(17) 0.0067(14) -0.0041(14) -0.0063(14)
C11 0.0160(16) 0.0190(15) 0.0192(16) 0.0049(13) -0.0052(13) -0.0049(13)
C12 0.0206(16) 0.0146(14) 0.0141(15) 0.0035(12) -0.0048(13) -0.0078(13)
C13 0.0236(17) 0.0288(18) 0.0239(18) 0.0107(14) -0.0122(14) -0.0146(15)
C14 0.0204(17) 0.0182(16) 0.0262(18) 0.0049(14) -0.0043(14) -0.0016(14)
C15 0.0190(16) 0.0186(15) 0.0192(16) 0.0061(13) -0.0018(13) -0.0041(13)
C16 0.0312(19) 0.0214(17) 0.034(2) -0.0002(15) 0.0026(16) -0.0116(15)
C17 0.0220(17) 0.0181(15) 0.0228(17) 0.0022(13) -0.0013(14) -0.0067(14)
C18 0.0287(19) 0.0280(18) 0.0258(19) -0.0031(15) 0.0027(15) -0.0096(15)
C19 0.0192(16) 0.0201(16) 0.0208(17) 0.0039(13) -0.0039(13) -0.0056(13)
C20 0.0280(19) 0.0219(17) 0.0299(19) 0.0021(15) -0.0059(15) -0.0036(15)
C21 0.0196(16) 0.0194(16) 0.0212(17) 0.0092(13) -0.0061(13) -0.0060(13)
C22 0.0300(19) 0.0303(19) 0.0245(18) 0.0042(15) -0.0089(15) -0.0110(16)
C23 0.0261(18) 0.0327(19) 0.0191(17) 0.0022(15) 0.0000(14) -0.0092(16)
C24 0.0181(16) 0.0279(17) 0.0221(17) 0.0083(14) -0.0053(13) -0.0083(14)
C25 0.035(2) 0.036(2) 0.0252(19) -0.0049(16) -0.0027(16) -0.0153(17)
C26 0.041(2) 0.0303(19) 0.0236(19) -0.0053(15) -0.0075(16) -0.0031(17)
C27 0.045(2) 0.0225(18) 0.037(2) -0.0001(16) -0.0086(18) -0.0140(17)
C28 0.056(3) 0.053(3) 0.051(3) -0.012(2) -0.001(2) -0.031(2)
Li1 0.027(3) 0.026(3) 0.019(3) 0.003(2) -0.004(2) -0.009(2)

loop_
_atom_type_symbol
_atom_type_description
_atom_type_scat_dispersion_real
_atom_type_scat_dispersion_imag
_atom_type_scat_source
C C 0.0033 0.0016
;
International Tables for Crystallography
(Vol. C, Tables 4.2.6.8 and 6.1.1.4)
;
H H 0.0000 0.0000
;
International Tables for Crystallography
(Vol. C, Table 6.1.1.4)
;
O O 0.0106 0.0060
;
International Tables for Crystallography
(Vol. C, Tables 4.2.6.8 and 6.1.1.4)
;
Li Li -0.0003 0.0001
;
International Tables for Crystallography
(Vol. C, Tables 4.2.6.8 and 6.1.1.4)
;

loop_
_geom_angle_atom_site_label_1
_geom_angle_atom_site_label_2
_geom_angle_atom_site_label_3
_geom_angle
_geom_angle_site_symmetry_1
_geom_angle_site_symmetry_3
C1 O1 Li1 151.8(3) . .
C1 O1 Li1 123.2(2) . 2_675
Li1 O1 Li1 84.2(3) . 2_675
C27 O2 C26 112.8(3) . .
C27 O2 Li1 116.6(3) . .
C26 O2 Li1 126.0(3) . .
O1 C1 C12 121.8(3) . .
O1 C1 C2 121.2(3) . .
C12 C1 C2 116.9(3) . .
C6 C2 C1 120.9(3) . .
C6 C2 C3 111.8(2) . .
C1 C2 C3 127.3(3) . .
C13 C3 C2 111.9(3) . .
C13 C3 C14 109.3(2) . .
C2 C3 C14 111.6(2) . .
C13 C3 C4 110.5(2) . .
C2 C3 C4 102.2(2) . .
C14 C3 C4 111.2(3) . .
C5 C4 C3 109.1(2) . .
C5 C4 H4A 109.9 . .
C3 C4 H4A 109.9 . .
C5 C4 H4B 109.9 . .
C3 C4 H4B 109.9 . .
H4A C4 H4B 108.3 . .
C6 C5 C15 112.4(2) . .
C6 C5 C17 108.6(2) . .
C15 C5 C17 109.2(2) . .
C6 C5 C4 102.7(2) . .
C15 C5 C4 112.1(2) . .
C17 C5 C4 111.7(2) . .
C7 C6 C2 121.2(3) . .
C7 C6 C5 127.0(3) . .
C2 C6 C5 111.7(3) . .
C8 C7 C6 118.1(3) . .
C8 C7 H7 121.0 . .
C6 C7 H7 121.0 . .
C7 C8 C12 121.7(3) . .
C7 C8 C9 126.2(3) . .
C12 C8 C9 112.1(2) . .
C8 C9 C19 109.3(2) . .
C8 C9 C10 102.5(2) . .
C19 C9 C10 112.2(3) . .
C8 C9 C21 111.6(2) . .
C19 C9 C21 109.4(2) . .
C10 C9 C21 111.6(2) . .
C9 C10 C11 108.6(2) . .
C9 C10 H10A 110.0 . .
C11 C10 H10A 110.0 . .
C9 C10 H10B 110.0 . .
C11 C10 H10B 110.0 . .
H10A C10 H10B 108.4 . .
C12 C11 C23 110.6(2) . .
C12 C11 C24 114.1(2) . .
C23 C11 C24 108.4(2) . .
C12 C11 C10 102.4(2) . .
C23 C11 C10 112.0(3) . .
C24 C11 C10 109.4(2) . .
C8 C12 C1 121.1(3) . .
C8 C12 C11 111.3(3) . .
C1 C12 C11 127.5(3) . .
C3 C13 H13A 109.5 . .
C3 C13 H13B 109.5 . .
H13A C13 H13B 109.5 . .
C3 C13 H13C 109.5 . .
H13A C13 H13C 109.5 . .
H13B C13 H13C 109.5 . .
C3 C14 H14A 109.5 . .
C3 C14 H14B 109.5 . .
H14A C14 H14B 109.5 . .
C3 C14 H14C 109.5 . .
H14A C14 H14C 109.5 . .
H14B C14 H14C 109.5 . .
C16 C15 C5 115.0(2) . .
C16 C15 H15A 108.5 . .
C5 C15 H15A 108.5 . .
C16 C15 H15B 108.5 . .
C5 C15 H15B 108.5 . .
H15A C15 H15B 107.5 . .
C15 C16 H16A 109.5 . .
C15 C16 H16B 109.5 . .
H16A C16 H16B 109.5 . .
C15 C16 H16C 109.5 . .
H16A C16 H16C 109.5 . .
H16B C16 H16C 109.5 . .
C18 C17 C5 116.6(3) . .
C18 C17 H17A 108.1 . .
C5 C17 H17A 108.1 . .
C18 C17 H17B 108.1 . .
C5 C17 H17B 108.1 . .
H17A C17 H17B 107.3 . .
C17 C18 H18A 109.5 . .
C17 C18 H18B 109.5 . .
H18A C18 H18B 109.5 . .
C17 C18 H18C 109.5 . .
H18A C18 H18C 109.5 . .
H18B C18 H18C 109.5 . .
C20 C19 C9 116.1(2) . .
C20 C19 H19A 108.3 . .
C9 C19 H19A 108.3 . .
C20 C19 H19B 108.3 . .
C9 C19 H19B 108.3 . .
H19A C19 H19B 107.4 . .
C19 C20 H20A 109.5 . .
C19 C20 H20B 109.5 . .
H20A C20 H20B 109.5 . .
C19 C20 H20C 109.5 . .
H20A C20 H20C 109.5 . .
H20B C20 H20C 109.5 . .
C22 C21 C9 115.7(2) . .
C22 C21 H21A 108.4 . .
C9 C21 H21A 108.4 . .
C22 C21 H21B 108.4 . .
C9 C21 H21B 108.4 . .
H21A C21 H21B 107.4 . .
C21 C22 H22A 109.5 . .
C21 C22 H22B 109.5 . .
H22A C22 H22B 109.5 . .
C21 C22 H22C 109.5 . .
H22A C22 H22C 109.5 . .
H22B C22 H22C 109.5 . .
C11 C23 H23A 109.5 . .
C11 C23 H23B 109.5 . .
H23A C23 H23B 109.5 . .
C11 C23 H23C 109.5 . .
H23A C23 H23C 109.5 . .
H23B C23 H23C 109.5 . .
C11 C24 H24A 109.5 . .
C11 C24 H24B 109.5 . .
H24A C24 H24B 109.5 . .
C11 C24 H24C 109.5 . .
H24A C24 H24C 109.5 . .
H24B C24 H24C 109.5 . .
C26 C25 H25A 109.5 . .
C26 C25 H25B 109.5 . .
H25A C25 H25B 109.5 . .
C26 C25 H25C 109.5 . .
H25A C25 H25C 109.5 . .
H25B C25 H25C 109.5 . .
O2 C26 C25 109.4(3) . .
O2 C26 H26A 109.8 . .
C25 C26 H26A 109.8 . .
O2 C26 H26B 109.8 . .
C25 C26 H26B 109.8 . .
H26A C26 H26B 108.2 . .
O2 C27 C28 112.4(3) . .
O2 C27 H27A 109.1 . .
C28 C27 H27A 109.1 . .
O2 C27 H27B 109.1 . .
C28 C27 H27B 109.1 . .
H27A C27 H27B 107.8 . .
C27 C28 H28A 109.5 . .
C27 C28 H28B 109.5 . .
H28A C28 H28B 109.5 . .
C27 C28 H28C 109.5 . .
H28A C28 H28C 109.5 . .
H28B C28 H28C 109.5 . .
O1 Li1 O1 95.8(3) . 2_675
O1 Li1 O2 122.2(3) . .
O1 Li1 O2 140.7(3) 2_675 .
O1 Li1 Li1 49.0(2) . 2_675
O1 Li1 Li1 46.77(19) 2_675 2_675
O2 Li1 Li1 167.6(4) . 2_675

loop_
_geom_bond_atom_site_label_1
_geom_bond_atom_site_label_2
_geom_bond_distance
_geom_bond_site_symmetry_2
O1 C1 1.344(3) .
O1 Li1 1.819(6) .
O1 Li1 1.885(6) 2_675
O2 C27 1.442(4) .
O2 C26 1.447(4) .
O2 Li1 1.923(6) .
C1 C12 1.413(4) .
C1 C2 1.425(4) .
C2 C6 1.409(4) .
C2 C3 1.537(4) .
C3 C13 1.535(4) .
C3 C14 1.546(4) .
C3 C4 1.563(4) .
C4 C5 1.558(4) .
C4 H4A 0.9900 .
C4 H4B 0.9900 .
C5 C6 1.523(4) .
C5 C15 1.542(4) .
C5 C17 1.554(4) .
C6 C7 1.395(4) .
C7 C8 1.395(4) .
C7 H7 0.9500 .
C8 C12 1.400(4) .
C8 C9 1.530(4) .
C9 C19 1.545(4) .
C9 C10 1.561(4) .
C9 C21 1.561(4) .
C10 C11 1.562(4) .
C10 H10A 0.9900 .
C10 H10B 0.9900 .
C11 C12 1.537(4) .
C11 C23 1.538(4) .
C11 C24 1.546(4) .
C13 H13A 0.9800 .
C13 H13B 0.9800 .
C13 H13C 0.9800 .
C14 H14A 0.9800 .
C14 H14B 0.9800 .
C14 H14C 0.9800 .
C15 C16 1.532(4) .
C15 H15A 0.9900 .
C15 H15B 0.9900 .
C16 H16A 0.9800 .
C16 H16B 0.9800 .
C16 H16C 0.9800 .
C17 C18 1.520(4) .
C17 H17A 0.9900 .
C17 H17B 0.9900 .
C18 H18A 0.9800 .
C18 H18B 0.9800 .
C18 H18C 0.9800 .
C19 C20 1.538(4) .
C19 H19A 0.9900 .
C19 H19B 0.9900 .
C20 H20A 0.9800 .
C20 H20B 0.9800 .
C20 H20C 0.9800 .
C21 C22 1.533(4) .
C21 H21A 0.9900 .
C21 H21B 0.9900 .
C22 H22A 0.9800 .
C22 H22B 0.9800 .
C22 H22C 0.9800 .
C23 H23A 0.9800 .
C23 H23B 0.9800 .
C23 H23C 0.9800 .
C24 H24A 0.9800 .
C24 H24B 0.9800 .
C24 H24C 0.9800 .
C25 C26 1.516(5) .
C25 H25A 0.9800 .
C25 H25B 0.9800 .
C25 H25C 0.9800 .
C26 H26A 0.9900 .
C26 H26B 0.9900 .
C27 C28 1.521(5) .
C27 H27A 0.9900 .
C27 H27B 0.9900 .
C28 H28A 0.9800 .
C28 H28B 0.9800 .
C28 H28C 0.9800 .
Li1 O1 1.885(6) 2_675
Li1 Li1 2.484(11) 2_675

loop_
_geom_torsion_atom_site_label_1
_geom_torsion_atom_site_label_2
_geom_torsion_atom_site_label_3
_geom_torsion_atom_site_label_4
_geom_torsion
_geom_torsion_site_symmetry_1
_geom_torsion_site_symmetry_4
Li1 O1 C1 C12 89.3(6) . .
Li1 O1 C1 C12 -75.3(4) 2_675 .
Li1 O1 C1 C2 -94.0(6) . .
Li1 O1 C1 C2 101.4(3) 2_675 .
O1 C1 C2 C6 -174.3(3) . .
C12 C1 C2 C6 2.6(4) . .
O1 C1 C2 C3 3.2(4) . .
C12 C1 C2 C3 -179.9(3) . .
C6 C2 C3 C13 -125.1(3) . .
C1 C2 C3 C13 57.3(4) . .
C6 C2 C3 C14 112.1(3) . .
C1 C2 C3 C14 -65.6(4) . .
C6 C2 C3 C4 -6.8(3) . .
C1 C2 C3 C4 175.5(3) . .
C13 C3 C4 C5 133.5(3) . .
C2 C3 C4 C5 14.2(3) . .
C14 C3 C4 C5 -105.0(3) . .
C3 C4 C5 C6 -16.0(3) . .
C3 C4 C5 C15 -136.9(3) . .
C3 C4 C5 C17 100.1(3) . .
C1 C2 C6 C7 -1.5(4) . .
C3 C2 C6 C7 -179.3(3) . .
C1 C2 C6 C5 174.5(3) . .
C3 C2 C6 C5 -3.3(3) . .
C15 C5 C6 C7 -51.7(4) . .
C17 C5 C6 C7 69.2(4) . .
C4 C5 C6 C7 -172.4(3) . .
C15 C5 C6 C2 132.6(3) . .
C17 C5 C6 C2 -106.5(3) . .
C4 C5 C6 C2 11.9(3) . .
C2 C6 C7 C8 -0.5(4) . .
C5 C6 C7 C8 -175.9(3) . .
C6 C7 C8 C12 1.4(4) . .
C6 C7 C8 C9 -178.7(3) . .
C7 C8 C9 C19 69.8(4) . .
C12 C8 C9 C19 -110.2(3) . .
C7 C8 C9 C10 -171.0(3) . .
C12 C8 C9 C10 9.0(3) . .
C7 C8 C9 C21 -51.4(4) . .
C12 C8 C9 C21 128.6(3) . .
C8 C9 C10 C11 -16.3(3) . .
C19 C9 C10 C11 100.9(3) . .
C21 C9 C10 C11 -135.9(3) . .
C9 C10 C11 C12 17.3(3) . .
C9 C10 C11 C23 -101.1(3) . .
C9 C10 C11 C24 138.7(3) . .
C7 C8 C12 C1 -0.2(4) . .
C9 C8 C12 C1 179.9(3) . .
C7 C8 C12 C11 -178.1(3) . .
C9 C8 C12 C11 1.9(3) . .
O1 C1 C12 C8 175.1(3) . .
C2 C1 C12 C8 -1.8(4) . .
O1 C1 C12 C11 -7.3(4) . .
C2 C1 C12 C11 175.8(3) . .
C23 C11 C12 C8 107.5(3) . .
C24 C11 C12 C8 -130.1(3) . .
C10 C11 C12 C8 -11.9(3) . .
C23 C11 C12 C1 -70.3(4) . .
C24 C11 C12 C1 52.2(4) . .
C10 C11 C12 C1 170.3(3) . .
C6 C5 C15 C16 -48.3(4) . .
C17 C5 C15 C16 -168.8(3) . .
C4 C5 C15 C16 66.9(3) . .
C6 C5 C17 C18 -177.8(3) . .
C15 C5 C17 C18 -54.9(3) . .
C4 C5 C17 C18 69.6(3) . .
C8 C9 C19 C20 -176.9(3) . .
C10 C9 C19 C20 70.0(3) . .
C21 C9 C19 C20 -54.4(3) . .
C8 C9 C21 C22 -46.6(3) . .
C19 C9 C21 C22 -167.7(2) . .
C10 C9 C21 C22 67.4(3) . .
C27 O2 C26 C25 164.1(3) . .
Li1 O2 C26 C25 -41.1(4) . .
C26 O2 C27 C28 -80.0(4) . .
Li1 O2 C27 C28 122.7(3) . .
C1 O1 Li1 O1 -167.1(5) . 2_675
Li1 O1 Li1 O1 0.000(2) 2_675 2_675
C1 O1 Li1 O2 2.1(8) . .
Li1 O1 Li1 O2 169.2(5) 2_675 .
C1 O1 Li1 Li1 -167.1(5) . 2_675
